data_2241765
loop_
_publ_author_name
'Chetioui, Souheyla'
'Rouag, Djamil-Azzeddine'
'Djukic, Jean-Pierre'
'Bochet, Christian G.'
'Touzani, Rachid'
'Bailly, Corinne'
'Crochet, Aur\'elien'
'Fromm, Katharina M.'

_publ_section_title
;
 Crystal structures of a copper(II) and the isotypic nickel(II) and
 palladium(II) complexes of the ligand
 (<i>E</i>)-1-[(2,4,6-tribromophenyl)diazenyl]naphthalen-2-ol
;
_journal_coeditor_code SU5299
_journal_issue 8
_journal_name_full 'Acta Crystallographica Section E'
_journal_page_first 1093
_journal_page_last 1098
_journal_paper_doi 10.1107/S205698901601080X
_journal_volume 72
_journal_year 2016
_chemical_formula_iupac '[Pd (C16 H8 Br3 N2 O)2]'
_chemical_formula_moiety 'C32 H16 Br6 N4 O2 Pd'
_chemical_formula_sum 'C32 H16 Br6 N4 O2 Pd'
_chemical_formula_weight 1074.35
_chemical_name_systematic Bis{(<i>E</i>)-1-[(2,4,6-tribromophenyl)diazenyl]naphthalen-2-olato}palladium(II)
_space_group_crystal_system monoclinic
_space_group_IT_number 14
_space_group_name_Hall '-P 2yn'
_space_group_name_H-M_alt 'P 1 21/n 1'
_symmetry_space_group_name_Hall '-P 2yn'
_symmetry_space_group_name_H-M 'P 1 21/n 1'
_atom_sites_solution_hydrogens geom
_atom_sites_solution_primary direct
_atom_sites_solution_secondary difmap
_audit_creation_method SHELXL-2014/6
_cell_angle_alpha 90
_cell_angle_beta 107.749(5)
_cell_angle_gamma 90
_cell_formula_units_Z 2
_cell_length_a 11.1896(8)
_cell_length_b 12.4540(8)
_cell_length_c 12.5511(9)
_cell_measurement_reflns_used 3651
_cell_measurement_temperature 200(2)
_cell_measurement_theta_max 22.34
_cell_measurement_theta_min 2.14
_cell_volume 1665.8(2)
_computing_cell_refinement 'X-AREA (Stoe & Cie, 2002)'
_computing_data_collection 'X-AREA (Stoe & Cie, 2002)'
_computing_data_reduction 'X-RED32 (Stoe & Cie, 2002)'
_computing_molecular_graphics 'Mercury (Macrae et al., 2008)'
_computing_publication_material 'SHELXL-2014 (Sheldrick, 2015) and PLATON (Spek, 2009)'
_computing_structure_refinement 'SHELXL-2014 (Sheldrick, 2015)'
_computing_structure_solution 'SIR97 (Altomare et al., 1999)'
_diffrn_ambient_temperature 200(2)
_diffrn_detector_area_resol_mean 6.67
_diffrn_measured_fraction_theta_full 0.961
_diffrn_measured_fraction_theta_max 0.961
_diffrn_measurement_device_type 'STOE IPDS 2T'
_diffrn_measurement_method 'rotation method'
_diffrn_radiation_monochromator graphite
_diffrn_radiation_source Genix-Cu,3D
_diffrn_radiation_type CuK\a
_diffrn_radiation_wavelength 1.54186
_diffrn_reflns_av_R_equivalents 0.1416
_diffrn_reflns_limit_h_max 12
_diffrn_reflns_limit_h_min -13
_diffrn_reflns_limit_k_max 14
_diffrn_reflns_limit_k_min -14
_diffrn_reflns_limit_l_max 15
_diffrn_reflns_limit_l_min -14
_diffrn_reflns_number 13003
_diffrn_reflns_theta_full 67.686
_diffrn_reflns_theta_max 67.684
_diffrn_reflns_theta_min 5.463
_exptl_absorpt_coefficient_mu 13.229
_exptl_absorpt_correction_T_max 1.0000
_exptl_absorpt_correction_T_min 0.3602
_exptl_absorpt_correction_type multi-scan
_exptl_absorpt_process_details '(MULABS; Spek, 2009)'
_exptl_crystal_colour 'dark red'
_exptl_crystal_density_diffrn 2.142
_exptl_crystal_description 'square plate'
_exptl_crystal_F_000 1016
_exptl_crystal_size_max 0.12
_exptl_crystal_size_mid 0.09
_exptl_crystal_size_min 0.03
_refine_diff_density_max 0.875
_refine_diff_density_min -1.098
_refine_ls_extinction_coef 0.0040(4)
_refine_ls_extinction_expression Fc^*^=kFc[1+0.001xFc^2^\l^3^/sin(2\q)]^-1/4^
_refine_ls_extinction_method SHELXL
_refine_ls_goodness_of_fit_ref 1.105
_refine_ls_hydrogen_treatment constr
_refine_ls_matrix_type full
_refine_ls_number_parameters 206
_refine_ls_number_reflns 2895
_refine_ls_number_restraints 0
_refine_ls_restrained_S_all 1.105
_refine_ls_R_factor_all 0.0681
_refine_ls_R_factor_gt 0.0572
_refine_ls_shift/su_max 0.000
_refine_ls_shift/su_mean 0.000
_refine_ls_structure_factor_coef Fsqd
_refine_ls_weighting_details 'w=1/[\s^2^(Fo^2^)+(0.1019P)^2^+0.8121P] where P=(Fo^2^+2Fc^2^)/3'
_refine_ls_weighting_scheme calc
_refine_ls_wR_factor_gt 0.1550
_refine_ls_wR_factor_ref 0.1698
_reflns_number_gt 2371
_reflns_number_total 2895
_reflns_threshold_expression 'I > 2\s(I)'
_cod_data_source_file su5299sup1.cif
_cod_data_source_block III
_cod_database_code 2241765
_shelx_space_group_comment
;
The symmetry employed for this shelxl refinement is uniquely defined
by the following loop, which should always be used as a source of
symmetry information in preference to the above space-group names.
They are only intended as comments.
;
_shelx_estimated_absorpt_t_min 0.109
_shelx_estimated_absorpt_t_max 0.504
_shelxl_version_number 2014/6

loop_
_space_group_symop_operation_xyz
'x, y, z'
'-x+1/2, y+1/2, -z+1/2'
'-x, -y, -z'
'x-1/2, -y-1/2, z-1/2'

loop_
_atom_site_type_symbol
_atom_site_label
_atom_site_fract_x
_atom_site_fract_y
_atom_site_fract_z
_atom_site_U_iso_or_equiv
_atom_site_adp_type
_atom_site_calc_flag
_atom_site_occupancy
Br Br1 0.16311(8) 0.39498(7) 0.53262(6) 0.0659(3) Uani d 1
Br Br2 0.33399(8) 0.60480(8) 0.20631(7) 0.0737(4) Uani d 1
Br Br3 -0.07036(8) 0.31295(7) 0.07577(7) 0.0754(4) Uani d 1
Pd Pd1 0.5000 0.5000 0.5000 0.0456(3) Uani d 1
O O1 0.5428(4) 0.6130(4) 0.6155(4) 0.0573(12) Uani d 1
N N1 0.3223(5) 0.5521(4) 0.4432(4) 0.0468(12) Uani d 1
N N2 0.2730(5) 0.6310(4) 0.4798(4) 0.0486(12) Uani d 1
C C1 0.2323(6) 0.4941(5) 0.3582(5) 0.0471(15) Uani d 1
C C2 0.2246(6) 0.5074(5) 0.2447(5) 0.0482(15) Uani d 1
C C3 0.1354(7) 0.4532(6) 0.1598(5) 0.0563(17) Uani d 1
H H3 0.1311 0.4629 0.0836 0.068 Uiso calc 1
C C4 0.0544(7) 0.3855(5) 0.1889(6) 0.0532(16) Uani d 1
C C5 0.0597(6) 0.3675(5) 0.2996(6) 0.0495(15) Uani d 1
H H5 0.0032 0.3195 0.3184 0.059 Uiso calc 1
C C6 0.1513(6) 0.4227(5) 0.3817(5) 0.0474(14) Uani d 1
C C7 0.3371(6) 0.6961(5) 0.5647(5) 0.0464(14) Uani d 1
C C8 0.4672(6) 0.6842(6) 0.6279(5) 0.0523(15) Uani d 1
C C9 0.5192(7) 0.7634(6) 0.7146(6) 0.0570(17) Uani d 1
H H9 0.6039 0.7562 0.7601 0.068 Uiso calc 1
C C10 0.4511(7) 0.8468(6) 0.7323(6) 0.0604(18) Uani d 1
H H10 0.4904 0.8983 0.7877 0.072 Uiso calc 1
C C11 0.3214(7) 0.8605(6) 0.6705(6) 0.0536(16) Uani d 1
C C12 0.2640(7) 0.7831(5) 0.5895(5) 0.0505(15) Uani d 1
C C13 0.1345(7) 0.7932(6) 0.5352(6) 0.0583(17) Uani d 1
H H13 0.0933 0.7427 0.4793 0.070 Uiso calc 1
C C14 0.0678(8) 0.8748(7) 0.5619(7) 0.070(2) Uani d 1
H H14 -0.0202 0.8783 0.5263 0.084 Uiso calc 1
C C15 0.1257(8) 0.9538(7) 0.6406(6) 0.071(2) Uani d 1
H H15 0.0780 1.0109 0.6573 0.085 Uiso calc 1
C C16 0.2509(8) 0.9469(7) 0.6922(7) 0.0652(19) Uani d 1
H H16 0.2917 1.0010 0.7438 0.078 Uiso calc 1

loop_
_atom_site_aniso_label
_atom_site_aniso_U_11
_atom_site_aniso_U_22
_atom_site_aniso_U_33
_atom_site_aniso_U_12
_atom_site_aniso_U_13
_atom_site_aniso_U_23
Br1 0.0649(6) 0.0817(6) 0.0436(5) -0.0081(4) 0.0055(4) 0.0092(3)
Br2 0.0614(6) 0.0997(7) 0.0531(5) -0.0261(4) 0.0070(4) 0.0073(4)
Br3 0.0648(6) 0.0834(6) 0.0603(6) -0.0172(4) -0.0073(4) -0.0226(4)
Pd1 0.0353(4) 0.0550(4) 0.0369(4) -0.0014(3) -0.0032(3) -0.0038(3)
O1 0.042(3) 0.065(3) 0.052(3) 0.003(2) -0.005(2) -0.009(2)
N1 0.042(3) 0.053(3) 0.037(3) -0.007(2) -0.001(2) -0.004(2)
N2 0.040(3) 0.054(3) 0.042(3) -0.004(2) -0.003(2) 0.000(2)
C1 0.038(3) 0.054(3) 0.037(3) 0.007(3) -0.007(3) 0.001(3)
C2 0.036(3) 0.061(4) 0.037(3) 0.000(3) -0.005(3) 0.002(3)
C3 0.049(4) 0.073(4) 0.038(3) 0.004(3) -0.001(3) -0.001(3)
C4 0.045(4) 0.056(4) 0.048(4) -0.005(3) -0.002(3) -0.005(3)
C5 0.043(4) 0.047(3) 0.054(4) -0.002(3) 0.008(3) 0.002(3)
C6 0.042(3) 0.049(3) 0.040(3) -0.002(3) -0.003(3) 0.000(3)
C7 0.035(3) 0.057(3) 0.042(3) -0.001(3) 0.004(3) -0.005(3)
C8 0.045(4) 0.063(4) 0.040(3) -0.007(3) 0.001(3) 0.001(3)
C9 0.046(4) 0.070(4) 0.047(4) -0.004(3) 0.002(3) -0.012(3)
C10 0.059(4) 0.070(4) 0.043(4) -0.014(4) 0.002(3) -0.010(3)
C11 0.053(4) 0.060(4) 0.046(4) 0.001(3) 0.012(3) -0.002(3)
C12 0.048(4) 0.057(4) 0.043(3) -0.007(3) 0.008(3) -0.001(3)
C13 0.046(4) 0.070(4) 0.052(4) 0.000(3) 0.004(3) -0.010(3)
C14 0.056(5) 0.080(5) 0.064(5) 0.002(4) 0.004(4) -0.003(4)
C15 0.074(6) 0.072(5) 0.060(5) 0.019(4) 0.009(4) 0.001(4)
C16 0.069(5) 0.065(4) 0.057(4) -0.002(4) 0.013(4) 0.002(4)

loop_
_atom_type_symbol
_atom_type_description
_atom_type_scat_dispersion_real
_atom_type_scat_dispersion_imag
_atom_type_scat_source
C C 0.0181 0.0091 'International Tables Vol C Tables 4.2.6.8 and 6.1.1.4'
H H 0.0000 0.0000 'International Tables Vol C Tables 4.2.6.8 and 6.1.1.4'
Br Br -0.6763 1.2805 'International Tables Vol C Tables 4.2.6.8 and 6.1.1.4'
N N 0.0311 0.0180 'International Tables Vol C Tables 4.2.6.8 and 6.1.1.4'
Pd Pd 0.1215 3.9337 'International Tables Vol C Tables 4.2.6.8 and 6.1.1.4'
O O 0.0492 0.0322 'International Tables Vol C Tables 4.2.6.8 and 6.1.1.4'

loop_
_geom_angle_atom_site_label_1
_geom_angle_atom_site_label_2
_geom_angle_atom_site_label_3
_geom_angle_site_symmetry_1
_geom_angle_site_symmetry_3
_geom_angle
_geom_angle_publ_flag
O1 Pd1 O1 . 3_666 180.0 y
O1 Pd1 N1 . 3_666 88.7(2) ?
O1 Pd1 N1 3_666 3_666 91.3(2) ?
O1 Pd1 N1 . . 91.3(2) y
O1 Pd1 N1 3_666 . 88.7(2) y
N1 Pd1 N1 3_666 . 180.0 y
C8 O1 Pd1 . . 124.6(4) ?
N2 N1 C1 . . 112.0(5) ?
N2 N1 Pd1 . . 127.7(4) ?
C1 N1 Pd1 . . 120.1(4) ?
N1 N2 C7 . . 123.9(5) ?
C6 C1 C2 . . 117.1(6) ?
C6 C1 N1 . . 122.3(6) ?
C2 C1 N1 . . 120.6(6) ?
C3 C2 C1 . . 121.7(6) ?
C3 C2 Br2 . . 119.0(5) ?
C1 C2 Br2 . . 119.3(5) ?
C4 C3 C2 . . 118.2(6) ?
C4 C3 H3 . . 120.9 ?
C2 C3 H3 . . 120.9 ?
C3 C4 C5 . . 122.5(6) ?
C3 C4 Br3 . . 119.5(5) ?
C5 C4 Br3 . . 118.0(5) ?
C4 C5 C6 . . 117.2(6) ?
C4 C5 H5 . . 121.4 ?
C6 C5 H5 . . 121.4 ?
C1 C6 C5 . . 123.3(6) ?
C1 C6 Br1 . . 119.2(5) ?
C5 C6 Br1 . . 117.5(5) ?
N2 C7 C8 . . 125.2(6) ?
N2 C7 C12 . . 114.7(6) ?
C8 C7 C12 . . 120.1(6) ?
O1 C8 C7 . . 127.3(6) ?
O1 C8 C9 . . 115.9(6) ?
C7 C8 C9 . . 116.8(6) ?
C10 C9 C8 . . 122.0(7) ?
C10 C9 H9 . . 119.0 ?
C8 C9 H9 . . 119.0 ?
C9 C10 C11 . . 122.3(6) ?
C9 C10 H10 . . 118.9 ?
C11 C10 H10 . . 118.9 ?
C12 C11 C16 . . 120.3(7) ?
C12 C11 C10 . . 118.3(6) ?
C16 C11 C10 . . 121.4(7) ?
C13 C12 C11 . . 117.7(6) ?
C13 C12 C7 . . 121.9(6) ?
C11 C12 C7 . . 120.4(6) ?
C14 C13 C12 . . 120.6(7) ?
C14 C13 H13 . . 119.7 ?
C12 C13 H13 . . 119.7 ?
C13 C14 C15 . . 121.7(8) ?
C13 C14 H14 . . 119.1 ?
C15 C14 H14 . . 119.1 ?
C16 C15 C14 . . 118.7(8) ?
C16 C15 H15 . . 120.7 ?
C14 C15 H15 . . 120.7 ?
C15 C16 C11 . . 120.9(7) ?
C15 C16 H16 . . 119.5 ?
C11 C16 H16 . . 119.5 ?

loop_
_geom_bond_atom_site_label_1
_geom_bond_atom_site_label_2
_geom_bond_site_symmetry_2
_geom_bond_distance
_geom_bond_publ_flag
Br1 C6 . 1.889(6) ?
Br2 C2 . 1.887(7) ?
Br3 C4 . 1.890(7) ?
Pd1 O1 . 1.972(5) y
Pd1 O1 3_666 1.972(5) ?
Pd1 N1 3_666 2.004(5) ?
Pd1 N1 . 2.004(5) y
O1 C8 . 1.268(8) ?
N1 N2 . 1.279(8) ?
N1 C1 . 1.422(8) ?
N2 C7 . 1.356(8) ?
C1 C6 . 1.365(9) ?
C1 C2 . 1.410(9) ?
C2 C3 . 1.393(9) ?
C3 C4 . 1.367(10) ?
C3 H3 . 0.9500 ?
C4 C5 . 1.390(10) ?
C5 C6 . 1.394(9) ?
C5 H5 . 0.9500 ?
C7 C8 . 1.437(9) ?
C7 C12 . 1.448(9) ?
C8 C9 . 1.452(10) ?
C9 C10 . 1.346(10) ?
C9 H9 . 0.9500 ?
C10 C11 . 1.432(10) ?
C10 H10 . 0.9500 ?
C11 C12 . 1.406(10) ?
C11 C16 . 1.409(11) ?
C12 C13 . 1.406(10) ?
C13 C14 . 1.362(11) ?
C13 H13 . 0.9500 ?
C14 C15 . 1.405(12) ?
C14 H14 . 0.9500 ?
C15 C16 . 1.355(11) ?
C15 H15 . 0.9500 ?
C16 H16 . 0.9500 ?

loop_
_geom_hbond_atom_site_label_D
_geom_hbond_atom_site_label_H
_geom_hbond_atom_site_label_A
_geom_hbond_site_symmetry_A
_geom_hbond_distance_DH
_geom_hbond_distance_HA
_geom_hbond_distance_DA
_geom_hbond_angle_DHA
C10 H10 Cg2 4_676 0.95 2.70 3.371(8) 128

loop_
_geom_torsion_atom_site_label_1
_geom_torsion_atom_site_label_2
_geom_torsion_atom_site_label_3
_geom_torsion_atom_site_label_4
_geom_torsion
C1 N1 N2 C7 176.7(6)
Pd1 N1 N2 C7 1.8(9)
N2 N1 C1 C6 -77.8(7)
Pd1 N1 C1 C6 97.6(6)
N2 N1 C1 C2 103.1(7)
Pd1 N1 C1 C2 -81.6(6)
C6 C1 C2 C3 2.2(9)
N1 C1 C2 C3 -178.6(6)
C6 C1 C2 Br2 -180.0(5)
N1 C1 C2 Br2 -0.8(8)
C1 C2 C3 C4 -0.1(10)
Br2 C2 C3 C4 -178.0(5)
C2 C3 C4 C5 -1.4(11)
C2 C3 C4 Br3 178.6(5)
C3 C4 C5 C6 0.8(10)
Br3 C4 C5 C6 -179.2(5)
C2 C1 C6 C5 -2.9(10)
N1 C1 C6 C5 177.9(6)
C2 C1 C6 Br1 176.4(5)
N1 C1 C6 Br1 -2.8(8)
C4 C5 C6 C1 1.5(10)
C4 C5 C6 Br1 -177.8(5)
N1 N2 C7 C8 -2.2(10)
N1 N2 C7 C12 177.6(6)
Pd1 O1 C8 C7 1.8(10)
Pd1 O1 C8 C9 -177.0(5)
N2 C7 C8 O1 0.2(11)
C12 C7 C8 O1 -179.5(6)
N2 C7 C8 C9 179.0(6)
C12 C7 C8 C9 -0.7(9)
O1 C8 C9 C10 176.2(7)
C7 C8 C9 C10 -2.7(10)
C8 C9 C10 C11 2.8(11)
C9 C10 C11 C12 0.7(11)
C9 C10 C11 C16 178.4(7)
C16 C11 C12 C13 -2.3(10)
C10 C11 C12 C13 175.4(7)
C16 C11 C12 C7 178.2(6)
C10 C11 C12 C7 -4.1(10)
N2 C7 C12 C13 4.8(9)
C8 C7 C12 C13 -175.4(6)
N2 C7 C12 C11 -175.7(6)
C8 C7 C12 C11 4.1(9)
C11 C12 C13 C14 -0.8(11)
C7 C12 C13 C14 178.7(7)
C12 C13 C14 C15 2.6(13)
C13 C14 C15 C16 -1.2(13)
C14 C15 C16 C11 -2.0(12)
C12 C11 C16 C15 3.8(11)
C10 C11 C16 C15 -173.9(7)

_cod_database_fobs_code 2241765
